data_2012945
loop_
_publ_author_name
'Odoko, Mamiko'
'Yamamoto, Kyouta'
'Okabe, Nobuo'

_publ_section_title
;Bis(5-hydroxy-2-hydroxymethyl-4-pyrone-\k^2^<i>O</i>^4^,<i>O</i>^5^)bis(2-hydroxymethyl-5-oxido-4-pyrone-\k^2^<i>O</i>^4^,<i>O</i>^5^)calcium(II)
 tetrahydrate
;
_journal_issue 9
_journal_name_full 'Acta Crystallographica Section C'
_journal_page_first m469
_journal_page_last m470
_journal_paper_doi 10.1107/S0108270102013537
_journal_volume 58
_journal_year 2002
_chemical_formula_iupac '[Ca (C6 H5 O4)2 (C6 H6 O4)2], 4 H2 O'
_chemical_formula_moiety 'C24 H22 Ca O16, 4H2 O'
_chemical_formula_sum 'C24 H30 Ca O20'
_chemical_formula_weight 678.56
_space_group_IT_number 15
_symmetry_cell_setting monoclinic
_symmetry_space_group_name_Hall '-C 2yc'
_symmetry_space_group_name_H-M 'C 1 2/c 1'
_cell_angle_alpha 90
_cell_angle_beta 91.610(10)
_cell_angle_gamma 90
_cell_formula_units_Z 4
_cell_length_a 22.020(4)
_cell_length_b 6.223(4)
_cell_length_c 21.225(3)
_cell_measurement_reflns_used 24
_cell_measurement_temperature 296.2
_cell_measurement_theta_max 12.5
_cell_measurement_theta_min 10.1
_cell_volume 2907(2)
_computing_cell_refinement 'MSC/AFC Diffractometer Control Software'
_computing_data_collection
;
MSC/AFC Diffractometer Control Software (Molecular Structure Corporation,
1992)
;
_computing_data_reduction 'TEXSAN (Molecular Structure Corporation, 2000)'
_computing_molecular_graphics 'ORTEPII (Johnson, 1976)'
_computing_publication_material TEXSAN
_computing_structure_refinement 'SHELXL97 (Sheldrick, 1997)'
_computing_structure_solution 'SIR97 (Altomare et al., 1999)'
_diffrn_measured_fraction_theta_full 0.998
_diffrn_measured_fraction_theta_max 0.998
_diffrn_measurement_device_type 'Rigaku AFC-5R'
_diffrn_measurement_method \w-2\q
_diffrn_radiation_type MoK\a
_diffrn_radiation_wavelength 0.7107
_diffrn_reflns_av_R_equivalents 0.062
_diffrn_reflns_limit_h_max 28
_diffrn_reflns_limit_h_min 0
_diffrn_reflns_limit_k_max 8
_diffrn_reflns_limit_k_min 0
_diffrn_reflns_limit_l_max 27
_diffrn_reflns_limit_l_min -27
_diffrn_reflns_number 3773
_diffrn_reflns_theta_full 27.50
_diffrn_reflns_theta_max 27.50
_diffrn_standards_decay_% 4.34
_diffrn_standards_interval_count 150
_diffrn_standards_number 3
_exptl_absorpt_coefficient_mu 0.307
_exptl_absorpt_correction_T_max 0.970
_exptl_absorpt_correction_T_min 0.942
_exptl_absorpt_correction_type '\y scan'
_exptl_absorpt_process_details '(North et al., 1968)'
_exptl_crystal_colour yellow
_exptl_crystal_density_diffrn 1.550
_exptl_crystal_density_method 'not measured'
_exptl_crystal_description pillar
_exptl_crystal_F_000 1416.0
_exptl_crystal_size_max 0.200
_exptl_crystal_size_mid 0.100
_exptl_crystal_size_min 0.100
_refine_diff_density_max 0.30
_refine_diff_density_min -0.52
_refine_ls_extinction_expression Fc^*^=kFc[1+0.001xFc^2^\l^3^/sin(2\q)]^-1/4^
_refine_ls_extinction_method none
_refine_ls_goodness_of_fit_ref 0.999
_refine_ls_hydrogen_treatment mixed
_refine_ls_number_parameters 217
_refine_ls_number_reflns 3332
_refine_ls_R_factor_gt 0.0476
_refine_ls_shift/su_max 0.0010
_refine_ls_structure_factor_coef Fsqd
_refine_ls_weighting_details 'w = 1/[\s^2^(Fo^2^) + (0.0563P)^2^+3.2041P] where P = (Fo^2^+2Fc^2^)/3'
_refine_ls_weighting_scheme calc
_refine_ls_wR_factor_ref 0.1516
_reflns_number_gt 1748
_reflns_number_total 3332
_reflns_threshold_expression I>2\s(I)
_cod_data_source_file ob1075.cif
_cod_data_source_block I
_cod_original_sg_symbol_H-M 'C 2/c'
_cod_database_code 2012945
_cod_database_fobs_code 2012945

loop_
_symmetry_equiv_pos_as_xyz
x,y,z
-x,y,1/2-z
-x,-y,-z
x,-y,1/2+z
1/2+x,1/2+y,z
1/2-x,1/2+y,1/2-z
1/2-x,1/2-y,-z
1/2+x,1/2-y,1/2+z

loop_
_atom_site_label
_atom_site_fract_x
_atom_site_fract_y
_atom_site_fract_z
_atom_site_U_iso_or_equiv
_atom_site_adp_type
_atom_site_calc_flag
_atom_site_refinement_flags
_atom_site_occupancy
_atom_site_disorder_assembly
_atom_site_disorder_group
_atom_site_type_symbol
Ca1 0.5000 0.1509(2) 0.7500 0.0244(2) Uani d S 1.00 . . Ca
O1 0.45290(10) 0.1946(4) 0.64310(10) 0.0374(6) Uani d . 1.00 . . O
O2 0.50580(10) -0.1697(4) 0.68250(10) 0.0323(5) Uani d . 1.00 . . O
O3 0.45010(10) -0.3188(4) 0.52630(10) 0.0468(7) Uani d . 1.00 . . O
O4A 0.3552(2) 0.0074(8) 0.4293(2) 0.0570(10) Uani d P 0.60 . . O
O4B 0.3240(4) -0.2320(10) 0.4573(4) 0.075(3) Uani d P 0.40 . . O
O5 0.38860(10) 0.1163(4) 0.76550(10) 0.0351(6) Uani d . 1.00 . . O
O6 0.45060(10) 0.4781(4) 0.78890(10) 0.0334(6) Uani d . 1.00 . . O
O7 0.30150(10) 0.6194(4) 0.84320(10) 0.0378(6) Uani d . 1.00 . . O
O8 0.16710(10) 0.3252(4) 0.81190(10) 0.0450(7) Uani d . 1.00 . . O
O9 0.15120(10) -0.0474(5) 0.8753(2) 0.0690(10) Uani d . 1.00 . . O
O10 0.2338(2) 0.0468(8) 0.4745(2) 0.109(2) Uani d . 1.00 . . O
C1 0.45110(10) 0.0360(5) 0.6066(2) 0.0277(7) Uani d . 1.00 . . C
C2 0.4206(2) 0.0359(6) 0.5462(2) 0.0357(8) Uani d . 1.00 . . C
C3 0.4202(2) -0.1393(7) 0.5094(2) 0.0397(9) Uani d . 1.00 . . C
C4 0.4793(2) -0.3278(6) 0.5832(2) 0.0421(9) Uani d . 1.00 . . C
C5 0.48020(10) -0.1634(5) 0.6248(2) 0.0264(7) Uani d . 1.00 . . C
C6 0.3865(2) -0.1658(8) 0.4481(2) 0.0600(10) Uani d . 1.00 . . C
C7 0.3599(2) 0.2720(5) 0.7883(2) 0.0272(7) Uani d . 1.00 . . C
C8 0.2971(2) 0.2699(6) 0.8016(2) 0.0326(8) Uani d . 1.00 . . C
C9 0.2706(2) 0.4402(6) 0.8288(2) 0.0310(8) Uani d . 1.00 . . C
C10 0.3615(2) 0.6325(6) 0.8299(2) 0.0364(8) Uani d . 1.00 . . C
C11 0.39160(10) 0.4706(5) 0.8033(2) 0.0250(7) Uani d . 1.00 . . C
C12 0.2064(2) 0.4566(7) 0.8484(2) 0.0435(10) Uani d . 1.00 . . C
H2 0.4008 0.1596 0.5322 0.0428 Uiso calc . 1.00 . . H
H4 0.4998 -0.4536 0.5942 0.0506 Uiso calc . 1.00 . . H
H4A 0.3577 0.1396 0.4368 0.0862 Uiso calc P 0.60 . . H
H4B 0.3051 -0.4079 0.4571 0.1128 Uiso calc P 0.40 . . H
H6A 0.4155 -0.2050 0.4162 0.0718 Uiso calc P 0.60 . . H
H6B 0.3584 -0.2854 0.4518 0.0718 Uiso calc P 0.60 . . H
H6C 0.3861 -0.0314 0.4257 0.0718 Uiso calc P 0.40 . . H
H6D 0.4079 -0.2712 0.4227 0.0718 Uiso calc P 0.40 . . H
H8 0.2739 0.1494 0.7914 0.0392 Uiso calc . 1.00 . . H
H8M 0.1532 0.3942 0.7819 0.0675 Uiso calc . 1.00 . . H
H9A 0.1604 0.0456 0.8421 0.0824 Uiso calc . 1.00 . . H
H9B 0.1153 -0.1280 0.8720 0.0824 Uiso calc . 1.00 . . H
H10 0.3824 0.7585 0.8397 0.0437 Uiso calc . 1.00 . . H
H10A 0.2178 0.0452 0.4370 0.1306 Uiso calc . 1.00 . . H
H10B 0.2754 0.0527 0.4568 0.1306 Uiso calc P 0.60 . . H
H10C 0.2514 -0.0889 0.4654 0.1306 Uiso calc P 0.40 . . H
H12A 0.2040 0.4155 0.8923 0.0522 Uiso calc . 1.00 . . H
H12B 0.1931 0.6047 0.8446 0.0522 Uiso calc . 1.00 . . H
H26 0.5310(10) -0.345(3) 0.692(2) 0.0388 Uiso calc . 1.00 . . H

loop_
_atom_site_aniso_label
_atom_site_aniso_U_11
_atom_site_aniso_U_22
_atom_site_aniso_U_33
_atom_site_aniso_U_12
_atom_site_aniso_U_13
_atom_site_aniso_U_23
Ca1 0.0234(5) 0.0203(5) 0.0293(5) 0.0000 -0.0034(4) 0.0000
O1 0.053(2) 0.0250(10) 0.0340(10) 0.0100(10) -0.0110(10) -0.0030(10)
O2 0.0390(10) 0.0250(10) 0.0320(10) 0.0090(10) -0.0090(10) -0.0010(10)
O3 0.070(2) 0.036(2) 0.0340(10) 0.0070(10) -0.0090(10) -0.0090(10)
O4A 0.079(4) 0.047(3) 0.045(3) -0.003(3) -0.019(3) 0.012(2)
O4B 0.079(6) 0.072(6) 0.073(6) -0.014(5) -0.032(5) 0.000(5)
O5 0.0270(10) 0.0250(10) 0.053(2) -0.0010(10) -0.0010(10) -0.0100(10)
O6 0.0270(10) 0.0250(10) 0.049(2) -0.0076(10) 0.0040(10) -0.0080(10)
O7 0.0310(10) 0.0300(10) 0.053(2) 0.0010(10) 0.0090(10) -0.0110(10)
O8 0.0310(10) 0.039(2) 0.065(2) -0.0050(10) -0.0090(10) 0.0180(10)
O9 0.056(2) 0.044(2) 0.105(3) -0.014(2) -0.022(2) 0.026(2)
O10 0.096(3) 0.138(4) 0.092(3) -0.013(3) -0.019(2) -0.018(3)
C1 0.026(2) 0.027(2) 0.030(2) 0.0010(10) 0.0000(10) 0.0020(10)
C2 0.038(2) 0.035(2) 0.033(2) 0.007(2) -0.004(2) 0.003(2)
C3 0.045(2) 0.043(2) 0.030(2) -0.001(2) -0.001(2) -0.002(2)
C4 0.060(2) 0.030(2) 0.036(2) 0.011(2) -0.009(2) -0.003(2)
C5 0.027(2) 0.024(2) 0.028(2) 0.0000(10) 0.0010(10) 0.0010(10)
C6 0.075(3) 0.066(3) 0.037(2) -0.004(3) -0.014(2) -0.002(2)
C7 0.029(2) 0.025(2) 0.028(2) 0.0010(10) -0.0040(10) -0.0020(10)
C8 0.026(2) 0.029(2) 0.042(2) -0.0060(10) -0.0020(10) -0.003(2)
C9 0.027(2) 0.031(2) 0.036(2) -0.0010(10) -0.0020(10) -0.001(2)
C10 0.032(2) 0.027(2) 0.051(2) -0.006(2) 0.006(2) -0.008(2)
C11 0.022(2) 0.022(2) 0.031(2) -0.0020(10) 0.0010(10) 0.0020(10)
C12 0.029(2) 0.040(2) 0.062(3) 0.002(2) 0.008(2) -0.001(2)

loop_
_atom_type_symbol
_atom_type_description
_atom_type_scat_dispersion_real
_atom_type_scat_dispersion_imag
_atom_type_scat_source
C C 0.003 0.002
;International Tables for Crystallography
(1992, Vol. C, Tables 4.2.6.8 and 6.1.1.4)
;
H H 0.000 0.000
;International Tables for Crystallography
(1992, Vol. C, Table 6.1.1.4)
;
O O 0.011 0.006
;International Tables for Crystallography
(1992, Vol. C, Tables 4.2.6.8 and 6.1.1.4)
;
Ca Ca 0.226 0.306
;International Tables for Crystallography
(1992, Vol. C, Tables 4.2.6.8 and 6.1.1.4)
;

loop_
_geom_angle_atom_site_label_1
_geom_angle_atom_site_label_2
_geom_angle_atom_site_label_3
_geom_angle_site_symmetry_1
_geom_angle_site_symmetry_3
_geom_angle
_geom_angle_publ_flag
O1 CA1 O1 . 2_656 167.40(10) yes
O1 CA1 O2 . . 65.41(7) yes
O1 CA1 O2 . 2_656 126.41(8) yes
O1 CA1 O5 . . 75.14(8) yes
O1 CA1 O5 . 2_656 105.99(8) yes
O1 CA1 O6 . . 92.21(8) yes
O1 CA1 O6 . 2_656 77.31(8) yes
O1 CA1 O2 2_656 . 126.41(8) no
O1 CA1 O2 2_656 2_656 65.41(7) no
O1 CA1 O5 2_656 . 105.99(8) no
O1 CA1 O5 2_656 2_656 75.14(8) no
O1 CA1 O6 2_656 . 77.31(8) no
O1 CA1 O6 2_656 2_656 92.21(8) no
O2 CA1 O2 . 2_656 71.70(10) yes
O2 CA1 O5 . . 94.26(8) yes
O2 CA1 O5 . 2_656 77.63(8) yes
O2 CA1 O6 . . 153.62(7) yes
O2 CA1 O6 . 2_656 116.40(8) yes
O2 CA1 O5 2_656 . 77.63(8) no
O2 CA1 O5 2_656 2_656 94.26(8) no
O2 CA1 O6 2_656 . 116.40(8) no
O2 CA1 O6 2_656 2_656 153.62(7) no
O5 CA1 O5 . 2_656 170.10(10) yes
O5 CA1 O6 . . 65.25(7) yes
O5 CA1 O6 . 2_656 124.16(8) yes
O5 CA1 O6 2_656 . 124.16(8) no
O5 CA1 O6 2_656 2_656 65.25(7) no
O6 CA1 O6 . 2_656 68.40(10) yes
CA1 O1 C1 . . 118.9(2) yes
CA1 O2 C5 . . 118.9(2) yes
CA1 O2 H26 . . 130.1(19) no
C5 O2 H26 . . 110.9(16) no
C3 O3 C4 . . 119.4(3) no
C6 O4A H4A . . 134.7(5) no
C6 O4B H4B . . 127.1(8) no
CA1 O5 C7 . . 119.4(2) yes
CA1 O6 C11 . . 119.2(2) yes
CA1 O6 H26 . 2_666 134.7 no
C11 O6 H26 . 2_666 105.3 no
C9 O7 C10 . . 119.5(3) no
C12 O8 H8M . . 109.5 no
H9A O9 H9B . . 118.26 no
H10A O10 H10B . . 90.5(4) no
H10A O10 H10C . . 87.7(4) no
O1 C1 C2 . . 124.0(3) no
O1 C1 C5 . . 120.4(3) no
C2 C1 C5 . . 115.6(3) no
C1 C2 C3 . . 121.2(3) no
C1 C2 H2 . . 119.4 no
C3 C2 H2 . . 119.4 no
O3 C3 C2 . . 121.7(3) no
O3 C3 C6 . . 111.8(3) no
C2 C3 C6 . . 126.5(4) no
O3 C4 C5 . . 123.3(3) no
O3 C4 H4 . . 118.3 no
C5 C4 H4 . . 118.3 no
O2 C5 C1 . . 116.3(3) no
O2 C5 C4 . . 125.1(3) no
C1 C5 C4 . . 118.6(3) no
O4A C6 C3 . . 114.4(4) no
O4A C6 H6A . . 109.7(5) no
O4A C6 H6B . . 108.5(5) no
O4B C6 C3 . . 111.4(5) no
O4B C6 H6C . . 108.5(6) no
O4B C6 H6D . . 110.7(5) no
C3 C6 H6A . . 108.4(4) no
C3 C6 H6B . . 108.5(4) no
C3 C6 H6C . . 109.4(4) no
C3 C6 H6D . . 108.7(4) no
H6A C6 H6B . . 107.1(5) no
H6C C6 H6D . . 108.0(4) no
O5 C7 C8 . . 124.8(3) no
O5 C7 C11 . . 119.6(3) no
C8 C7 C11 . . 115.5(3) no
C7 C8 C9 . . 120.9(3) no
C7 C8 H8 . . 119.6 no
C9 C8 H8 . . 119.6 no
O7 C9 C8 . . 122.1(3) no
O7 C9 C12 . . 111.1(3) no
C8 C9 C12 . . 126.8(3) no
O7 C10 C11 . . 122.5(3) no
O7 C10 H10 . . 118.7 no
C11 C10 H10 . . 118.7 no
O6 C11 C7 . . 116.3(3) no
O6 C11 C10 . . 124.3(3) no
C7 C11 C10 . . 119.4(3) no
O8 C12 C9 . . 112.4(3) no
O8 C12 H12A . . 109.1 no
O8 C12 H12B . . 109.1 no
C9 C12 H12A . . 109.1 no
C9 C12 H12B . . 109.1 no
H12A C12 H12B . . 107.9 no

loop_
_geom_bond_atom_site_label_1
_geom_bond_atom_site_label_2
_geom_bond_site_symmetry_1
_geom_bond_site_symmetry_2
_geom_bond_distance
_geom_bond_publ_flag
CA1 O1 . . 2.483(2) yes
CA1 O2 . . 2.462(2) yes
CA1 O5 . . 2.494(2) yes
CA1 O6 . . 2.462(2) yes
O1 C1 . . 1.255(4) no
O2 C5 . . 1.335(4) no
O2 H26 . . 1.24(2) no
O3 C3 . . 1.341(5) no
O3 C4 . . 1.353(4) no
O4A C6 . . 1.335(7) no
O4A H4A . . 0.840(5) no
O4B C6 . . 1.460(10) no
O4B H4B . . 1.170(9) no
O5 C7 . . 1.261(4) no
O6 C11 . . 1.342(4) no
O6 H26 . 2_666 1.24(2) no
O7 C9 . . 1.337(4) no
O7 C10 . . 1.362(4) no
O8 C12 . . 1.406(5) no
O8 H8M . . 0.820 no
O9 H9A . . 0.937 no
O9 H9B . . 0.937 no
O10 H10A . . 0.861 no
O10 H10B . . 1.000 no
O10 H10C . . 0.951 no
C1 C2 . . 1.431(5) no
C1 C5 . . 1.443(5) no
C2 C3 . . 1.342(5) no
C2 H2 . . 0.930 no
C3 C6 . . 1.487(6) no
C4 C5 . . 1.351(5) no
C4 H4 . . 0.930 no
C6 H6A . . 0.975(5) no
C6 H6B . . 0.972(5) no
C6 H6C . . 0.962(5) no
C6 H6D . . 0.978(5) no
C7 C8 . . 1.418(5) no
C7 C11 . . 1.451(4) no
C8 C9 . . 1.347(5) no
C8 H8 . . 0.930 no
C9 C12 . . 1.490(5) no
C10 C11 . . 1.339(5) no
C10 H10 . . 0.930 no
C12 H12A . . 0.970 no
C12 H12B . . 0.970 no

loop_
_geom_contact_atom_site_label_1
_geom_contact_atom_site_label_2
_geom_contact_distance
_geom_contact_site_symmetry_2
O1 O9 2.818(4) 6_556
O1 C4 3.291(4) 1_565
O2 C10 3.188(4) 2_646
O2 C11 3.188(4) 2_646
O2 O6 3.396(3) 1_545
O3 O3 3.360(6) 3_646
O3 O9 3.411(4) 6_546
O3 C4 3.585(5) 3_646
O4A C10 3.084(6) 4_564
O4A O7 3.163(5) 4_564
O4A C8 3.431(6) 4_554
O4A C7 3.465(6) 4_554
O4B O10 2.770(10) 7_546
O4B C9 3.211(9) 4_554
O4B C8 3.349(9) 4_554
O4B O7 3.441(9) 4_554
O5 O8 2.715(4) 6_546
O5 C12 3.305(5) 6_546
O5 C10 3.367(4) 1_545
O8 C10 3.285(5) 6_546
O8 C1 3.427(4) 6_556
O8 C11 3.513(4) 6_546
O8 C7 3.540(4) 6_556
O8 C5 3.547(4) 6_556
O9 O10 2.744(5) 4_555
O9 C4 3.324(5) 6_556
O9 C12 3.371(5) 1_545
O9 C1 3.464(4) 6_546
O9 C2 3.486(5) 6_546
O10 O10 2.835(10) 7_556
C6 C7 3.490(5) 4_554

loop_
_geom_hbond_atom_site_label_D
_geom_hbond_atom_site_label_H
_geom_hbond_atom_site_label_A
_geom_hbond_site_symmetry_A
_geom_hbond_distance_DH
_geom_hbond_distance_HA
_geom_hbond_distance_DA
_geom_hbond_angle_DHA
_geom_hbond_publ_flag
O8 H8M O5 6_556 0.82 1.93 2.715(3) 160 yes
O9 H9A O8 1_555 0.94 1.86 2.708(4) 149 yes
O9 H9B O1 6_546 0.94 1.89 2.818(4) 173 yes
O10 H10A O9 4_554 0.86 1.94 2.744(5) 155 yes
O10 H10B O4A 1_555 1.00 1.89 2.874(7) 169 yes
O10 H10C O4B 1_555 0.95 1.84 2.670(10) 144 yes
O2 H26 O6 2_646 1.24(2) 1.24(2) 2.462(4) 168(3) yes

loop_
_geom_torsion_atom_site_label_1
_geom_torsion_atom_site_label_2
_geom_torsion_atom_site_label_3
_geom_torsion_atom_site_label_4
_geom_torsion_site_symmetry_2
_geom_torsion_site_symmetry_3
_geom_torsion_site_symmetry_4
_geom_torsion
_geom_torsion_publ_flag
CA1 O1 C1 C2 . . . 174.3(2) no
CA1 O1 C1 C5 . . . -4.9(4) no
CA1 O1 C1 C2 2_656 2_656 2_656 174.3(2) no
CA1 O1 C1 C5 2_656 2_656 2_656 -4.9(4) no
CA1 O2 C5 C1 . . . 0.4(4) no
CA1 O2 C5 C4 . . . -179.1(3) no
CA1 O2 C5 C1 2_656 2_656 2_656 0.4(4) no
CA1 O2 C5 C4 2_656 2_656 2_656 -179.1(3) no
CA1 O5 C7 C8 . . . -177.6(3) no
CA1 O5 C7 C11 . . . 1.8(4) no
CA1 O5 C7 C8 2_656 2_656 2_656 -177.6(3) no
CA1 O5 C7 C11 2_656 2_656 2_656 1.8(4) no
CA1 O6 C11 C7 . . . -6.3(4) no
CA1 O6 C11 C10 . . . 173.9(3) no
CA1 O6 C11 C7 2_656 2_656 2_656 -6.3(4) no
CA1 O6 C11 C10 2_656 2_656 2_656 173.9(3) no
O1 CA1 O1 C1 . 2_656 2_656 164.8(2) no
O1 CA1 O2 C5 . . . -1.8(2) no
O1 CA1 O2 C5 . 2_656 2_656 -176.9(2) no
O1 CA1 O5 C7 . . . -103.1(2) no
O1 CA1 O5 C7 . 2_656 2_656 63.9(2) no
O1 CA1 O6 C11 . . . 77.6(2) no
O1 CA1 O6 C11 . 2_656 2_656 -109.4(2) no
O1 C1 C2 C3 . . . -179.8(3) no
O1 C1 C5 O2 . . . 3.0(5) no
O1 C1 C5 C4 . . . -177.4(3) no
O2 CA1 O1 C1 . . . 3.5(2) no
O2 CA1 O1 C1 . 2_656 2_656 -36.5(3) no
O2 CA1 O2 C5 . 2_656 2_656 145.2(3) no
O2 CA1 O5 C7 . . . -166.3(2) no
O2 CA1 O5 C7 . 2_656 2_656 123.5(2) no
O2 CA1 O6 C11 . . . 46.8(3) no
O2 CA1 O6 C11 . 2_656 2_656 -55.5(2) no
O2 C5 C1 C2 . . . -176.2(3) no
O2 C5 C4 O3 . . . 176.4(3) no
O3 C3 C2 C1 . . . -2.7(6) no
O3 C3 C6 O4A . . . 179.2(4) no
O3 C3 C6 O4B . . . 93.5(6) no
O3 C4 C5 C1 . . . -3.1(5) no
O4A C6 C3 C2 . . . 1.2(7) no
O4B C6 C3 C2 . . . -84.5(6) no
O5 CA1 O1 C1 . . . -98.4(2) no
O5 CA1 O1 C1 . 2_656 2_656 71.4(2) no
O5 CA1 O2 C5 . . . 69.7(2) no
O5 CA1 O2 C5 . 2_656 2_656 -116.1(2) no
O5 CA1 O6 C11 . . . 5.1(2) no
O5 CA1 O6 C11 . 2_656 2_656 -171.4(2) no
O5 C7 C8 C9 . . . 176.7(3) no
O5 C7 C11 O6 . . . 2.9(4) no
O5 C7 C11 C10 . . . -177.2(3) no
O6 CA1 O1 C1 . . . -162.0(2) no
O6 CA1 O1 C1 . 2_656 2_656 130.7(2) no
O6 CA1 O2 C5 . . . 32.3(3) no
O6 CA1 O2 C5 . 2_656 2_656 -62.0(2) no
O6 CA1 O5 C7 . . . -3.5(2) no
O6 CA1 O5 C7 . 2_656 2_656 -40.1(3) no
O6 CA1 O6 C11 . 2_656 2_656 153.0(3) no
O6 C11 C7 C8 . . . -177.6(3) no
O6 C11 C10 O7 . . . 179.3(3) no
O7 C9 C8 C7 . . . 1.5(5) no
O7 C9 C12 O8 . . . 153.9(3) no
O7 C10 C11 C7 . . . -0.6(5) no
O8 C12 C9 C8 . . . -27.8(5) no
C1 C2 C3 C6 . . . 175.1(4) no
C2 C1 C5 C4 . . . 3.3(5) no
C2 C3 O3 C4 . . . 3.2(5) no
C3 O3 C4 C5 . . . -0.2(5) no
C3 C2 C1 C5 . . . -0.6(5) no
C4 O3 C3 C6 . . . -174.9(3) no
C7 C8 C9 C12 . . . -176.7(3) no
C8 C7 C11 C10 . . . 2.2(5) no
C8 C9 O7 C10 . . . 0.3(5) no
C9 O7 C10 C11 . . . -0.8(5) no
C9 C8 C7 C11 . . . -2.7(5) no
C10 O7 C9 C12 . . . 178.7(3) no
C10 O7 C9 C12 . . . 178.7(3) no
